data_7124896
loop_
_publ_author_name
'Sun, Yan-Qiong'
'Wan, Fang'
'Li, Xin-Xiong'
'Lin, Jian'
'Wu, Tao'
'Zheng, Shou-Tian'
'Bu, Xianhui'

_publ_section_title
;
 A lanthanide complex for metal encapsulations and anion exchanges.
;
_journal_issue 66
_journal_name_full 'Chemical communications (Cambridge, England)'
_journal_page_first 10125
_journal_page_last 10128
_journal_paper_doi 10.1039/c6cc05404h
_journal_volume 52
_journal_year 2016
_chemical_formula_sum 'C78 H66 Eu N7 O18'
_chemical_formula_weight 1541.34
_space_group_IT_number 198
_space_group_name_Hall 'P 2ac 2ab 3'
_space_group_name_H-M_alt 'P 21 3'
_symmetry_cell_setting cubic
_symmetry_space_group_name_H-M 'P 21 3'
_atom_sites_solution_hydrogens geom
_atom_sites_solution_primary direct
_atom_sites_solution_secondary difmap
_audit_creation_method SHELXL-97
_audit_update_record
;
2016-04-25 deposited with the CCDC.
2016-07-19 downloaded from the CCDC.
;
_cell_angle_alpha 90.00
_cell_angle_beta 90.00
_cell_angle_gamma 90.00
_cell_formula_units_Z 4
_cell_length_a 20.898(3)
_cell_length_b 20.898(3)
_cell_length_c 20.898(3)
_cell_measurement_reflns_used 4222
_cell_measurement_temperature 296(2)
_cell_measurement_theta_max 22.93
_cell_measurement_theta_min 1.38
_cell_volume 9127(2)
_computing_structure_refinement 'SHELXL-97 (Sheldrick, 1997)'
_computing_structure_solution 'SHELXS-97 (Sheldrick, 1990)'
_diffrn_ambient_temperature 296(2)
_diffrn_measured_fraction_theta_full 0.999
_diffrn_measured_fraction_theta_max 0.999
_diffrn_measurement_device_type 'R-AXIS RAPID'
_diffrn_measurement_method dtprofit.ref
_diffrn_radiation_monochromator graphite
_diffrn_radiation_source 'fine-focus sealed tube'
_diffrn_radiation_type MoK\a
_diffrn_radiation_wavelength 0.71073
_diffrn_reflns_av_R_equivalents 0.0531
_diffrn_reflns_av_sigmaI/netI 0.0478
_diffrn_reflns_limit_h_max 22
_diffrn_reflns_limit_h_min -12
_diffrn_reflns_limit_k_max 17
_diffrn_reflns_limit_k_min -14
_diffrn_reflns_limit_l_max 22
_diffrn_reflns_limit_l_min -22
_diffrn_reflns_number 19794
_diffrn_reflns_theta_full 22.93
_diffrn_reflns_theta_max 22.93
_diffrn_reflns_theta_min 1.38
_diffrn_standards_decay_% none
_diffrn_standards_interval_count none
_diffrn_standards_interval_time none
_diffrn_standards_number none
_exptl_absorpt_coefficient_mu 0.748
_exptl_absorpt_correction_T_max 0.894
_exptl_absorpt_correction_T_min 0.894
_exptl_absorpt_correction_type empirical
_exptl_absorpt_process_details 'SADABS (Sheldrick, 1996)'
_exptl_crystal_colour yellow
_exptl_crystal_density_diffrn 1.122
_exptl_crystal_density_method 'not measured'
_exptl_crystal_description block
_exptl_crystal_F_000 3160
_exptl_crystal_size_max 0.15
_exptl_crystal_size_mid 0.15
_exptl_crystal_size_min 0.15
_refine_diff_density_max 0.781
_refine_diff_density_min -0.299
_refine_diff_density_rms 0.073
_refine_ls_abs_structure_details 'Flack H D (1983), Acta Cryst. A39, 876-881'
_refine_ls_abs_structure_Flack 0.04(2)
_refine_ls_extinction_method none
_refine_ls_goodness_of_fit_ref 1.041
_refine_ls_hydrogen_treatment constr
_refine_ls_matrix_type full
_refine_ls_number_parameters 303
_refine_ls_number_reflns 4222
_refine_ls_number_restraints 0
_refine_ls_restrained_S_all 1.041
_refine_ls_R_factor_all 0.0643
_refine_ls_R_factor_gt 0.0559
_refine_ls_shift/su_max 0.000
_refine_ls_shift/su_mean 0.000
_refine_ls_structure_factor_coef Fsqd
_refine_ls_weighting_details 'calc w=1/[\s^2^(Fo^2^)+(0.1082P)^2^+0.0000P] where P=(Fo^2^+2Fc^2^)/3'
_refine_ls_weighting_scheme calc
_refine_ls_wR_factor_gt 0.1544
_refine_ls_wR_factor_ref 0.1595
_reflns_number_gt 3588
_reflns_number_total 4222
_reflns_threshold_expression >2sigma(I)
_cod_data_source_file c6cc05404h2.cif
_cod_data_source_block 1
_cod_depositor_comments
;
The following automatic conversions were performed:

data item '_symmetry_cell_setting' value 'Cubic' was changed to
'cubic' in accordance with the
/home/saulius/struct/COD-crude-data/automatic-downloads/DataCite-retrospective/RSC/depositions/lib/dictionaries/cif_core.dic
dictionary named 'cif_core.dic' version 2.4.2 last updated on
2011-04-26.

Automatic conversion script
Id: cif_fix_values 6909 2019-04-08 15:41:33Z antanas 
;
_cod_original_cell_volume 9126(2)
_cod_original_sg_symbol_H-M P2(1)3
_cod_database_code 7124896

loop_
_symmetry_equiv_pos_as_xyz
'x, y, z'
'z, x, y'
'y, z, x'
'-y+1/2, -z, x+1/2'
'z+1/2, -x+1/2, -y'
'-y, z+1/2, -x+1/2'
'-z+1/2, -x, y+1/2'
'-z, x+1/2, -y+1/2'
'y+1/2, -z+1/2, -x'
'-x+1/2, -y, z+1/2'
'x+1/2, -y+1/2, -z'
'-x, y+1/2, -z+1/2'

loop_
_atom_site_label
_atom_site_type_symbol
_atom_site_fract_x
_atom_site_fract_y
_atom_site_fract_z
_atom_site_U_iso_or_equiv
_atom_site_adp_type
_atom_site_occupancy
_atom_site_symmetry_multiplicity
_atom_site_calc_flag
_atom_site_refinement_flags
Eu1 Eu 0.007728(16) 0.007728(16) 0.007728(16) 0.0703(3) Uani 1 3 d S
O1 O 0.1078(2) -0.0608(2) 0.0051(3) 0.0805(13) Uani 1 1 d .
O1W O -0.0350(3) -0.0987(2) 0.0177(3) 0.1028(18) Uani 1 1 d .
H3A H -0.0837 -0.1031 0.0310 0.154 Uiso 1 1 d R
H3B H -0.0344 -0.1279 -0.0233 0.154 Uiso 1 1 d R
O2 O 0.1172(2) 0.0426(2) -0.0052(3) 0.0786(13) Uani 1 1 d .
O3 O 0.6643(4) -0.1215(4) -0.5948(3) 0.127(3) Uani 1 1 d .
O4 O 0.6762(3) -0.2193(4) -0.6261(3) 0.121(2) Uani 1 1 d .
N1 N 0.6269(3) -0.1359(3) -0.3012(3) 0.0678(15) Uani 1 1 d .
N2 N 0.3848(5) -0.1580(3) -0.0759(4) 0.102(2) Uani 1 1 d .
C1 C 0.6718(4) -0.1760(5) -0.5836(5) 0.084(3) Uani 1 1 d .
C2 C 0.6756(3) -0.1981(4) -0.5154(4) 0.0707(19) Uani 1 1 d .
C3 C 0.6840(3) -0.2619(3) -0.4990(4) 0.075(2) Uani 1 1 d .
H3 H 0.6866 -0.2923 -0.5314 0.090 Uiso 1 1 calc R
C4 C 0.6886(3) -0.2820(4) -0.4356(4) 0.077(2) Uani 1 1 d .
H4 H 0.6934 -0.3251 -0.4255 0.093 Uiso 1 1 calc R
C5 C 0.6860(3) -0.2381(4) -0.3903(4) 0.0648(18) Uani 1 1 d .
H5 H 0.6887 -0.2512 -0.3478 0.078 Uiso 1 1 calc R
C6 C 0.6797(3) -0.1761(4) -0.4024(3) 0.071(2) Uani 1 1 d .
C7 C 0.6738(3) -0.1540(3) -0.4674(4) 0.0706(19) Uani 1 1 d .
H7 H 0.6688 -0.1107 -0.4764 0.085 Uiso 1 1 calc R
C8 C 0.6815(4) -0.1244(5) -0.3539(4) 0.096(3) Uani 1 1 d .
H8A H 0.6749 -0.0834 -0.3745 0.115 Uiso 1 1 calc R
H8B H 0.7231 -0.1238 -0.3333 0.115 Uiso 1 1 calc R
C9 C 0.5665(3) -0.1423(3) -0.3211(3) 0.0619(17) Uani 1 1 d .
H9 H 0.5575 -0.1409 -0.3646 0.074 Uiso 1 1 calc R
C10 C 0.6405(3) -0.1374(3) -0.2406(3) 0.0654(18) Uani 1 1 d .
H10 H 0.6829 -0.1328 -0.2282 0.078 Uiso 1 1 calc R
C11 C 0.5974(4) -0.1450(3) -0.1968(4) 0.075(2) Uani 1 1 d .
H11 H 0.6092 -0.1461 -0.1539 0.090 Uiso 1 1 calc R
C12 C 0.5316(3) -0.1518(3) -0.2145(3) 0.0617(17) Uani 1 1 d .
C13 C 0.5188(3) -0.1508(3) -0.2790(3) 0.0620(17) Uani 1 1 d .
H13 H 0.4771 -0.1559 -0.2935 0.074 Uiso 1 1 calc R
C14 C 0.4800(4) -0.1571(3) -0.1656(3) 0.0702(18) Uani 1 1 d .
C15 C 0.4916(5) -0.1658(5) -0.1009(4) 0.107(3) Uani 1 1 d .
H15 H 0.5333 -0.1743 -0.0878 0.128 Uiso 1 1 calc R
C16 C 0.4166(4) -0.1538(4) -0.1843(4) 0.085(2) Uani 1 1 d .
H16 H 0.4048 -0.1503 -0.2271 0.102 Uiso 1 1 calc R
C17 C 0.3706(5) -0.1559(4) -0.1342(5) 0.094(3) Uani 1 1 d .
H17 H 0.3275 -0.1558 -0.1453 0.113 Uiso 1 1 calc R
C18 C 0.4474(6) -0.1626(5) -0.0581(5) 0.107(3) Uani 1 1 d .
H18 H 0.4582 -0.1635 -0.0149 0.129 Uiso 1 1 calc R
C19 C 0.3319(5) -0.1546(5) -0.0290(5) 0.127(4) Uani 1 1 d .
H19A H 0.3474 -0.1686 0.0125 0.153 Uiso 1 1 calc R
H19B H 0.2981 -0.1836 -0.0420 0.153 Uiso 1 1 calc R
C20 C 0.3046(4) -0.0875(4) -0.0228(4) 0.088(2) Uiso 1 1 d .
C21 C 0.3423(4) -0.0350(4) -0.0217(4) 0.095(3) Uani 1 1 d .
H21 H 0.3863 -0.0401 -0.0266 0.114 Uiso 1 1 calc R
C22 C 0.3176(4) 0.0265(4) -0.0136(4) 0.080(2) Uani 1 1 d .
H22 H 0.3448 0.0617 -0.0125 0.096 Uiso 1 1 calc R
C23 C 0.2400(4) -0.0800(4) -0.0184(3) 0.0778(19) Uani 1 1 d .
H23 H 0.2135 -0.1156 -0.0216 0.093 Uiso 1 1 calc R
C24 C 0.2122(3) -0.0185(3) -0.0089(3) 0.0647(16) Uani 1 1 d .
C25 C 0.2528(3) 0.0345(3) -0.0070(3) 0.0688(17) Uani 1 1 d .
H25 H 0.2358 0.0753 -0.0013 0.083 Uiso 1 1 calc R
C26 C 0.1430(3) -0.0131(3) -0.0025(3) 0.0692(17) Uani 1 1 d .
O5 O 0.3927(5) -0.1909(4) -0.3513(5) 0.164(3) Uiso 1 1 d .
N3 N 0.3538(6) -0.1462(6) -0.3538(6) 0.158(7) Uiso 1 3 d S

loop_
_atom_site_aniso_label
_atom_site_aniso_U_11
_atom_site_aniso_U_22
_atom_site_aniso_U_33
_atom_site_aniso_U_23
_atom_site_aniso_U_13
_atom_site_aniso_U_12
Eu1 0.0703(3) 0.0703(3) 0.0703(3) 0.00154(17) 0.00154(17) 0.00154(17)
O1 0.081(3) 0.069(3) 0.092(4) 0.002(3) 0.016(3) 0.002(2)
O1W 0.120(5) 0.073(3) 0.115(5) -0.003(3) 0.003(4) -0.012(3)
O2 0.074(3) 0.080(3) 0.081(4) 0.019(3) 0.007(3) 0.008(2)
O3 0.132(6) 0.165(7) 0.083(4) 0.040(5) 0.025(4) 0.007(5)
O4 0.134(6) 0.145(6) 0.082(4) -0.038(4) 0.023(4) -0.007(5)
N1 0.076(4) 0.063(4) 0.064(4) -0.021(3) 0.022(3) 0.010(3)
N2 0.131(7) 0.090(5) 0.086(6) 0.026(4) 0.055(5) 0.037(4)
C1 0.056(5) 0.095(7) 0.100(7) 0.031(6) 0.009(4) 0.021(5)
C2 0.048(4) 0.097(6) 0.068(5) -0.006(4) 0.006(3) -0.006(3)
C3 0.057(4) 0.080(5) 0.089(6) -0.021(5) 0.012(4) 0.017(3)
C4 0.071(5) 0.089(6) 0.071(5) -0.001(5) 0.007(4) 0.011(4)
C5 0.058(4) 0.066(5) 0.071(5) 0.004(4) 0.005(3) -0.002(3)
C6 0.065(5) 0.088(6) 0.060(5) 0.007(4) 0.024(3) -0.008(4)
C7 0.055(4) 0.062(4) 0.095(6) -0.008(4) 0.033(4) -0.002(3)
C8 0.074(5) 0.129(8) 0.087(6) -0.039(6) 0.007(4) 0.000(5)
C9 0.061(4) 0.058(4) 0.066(4) -0.011(3) -0.003(4) 0.009(3)
C10 0.051(4) 0.081(5) 0.064(5) -0.019(4) 0.001(4) 0.010(3)
C11 0.082(5) 0.069(5) 0.073(5) -0.024(4) -0.002(4) 0.018(4)
C12 0.063(4) 0.051(4) 0.071(5) -0.007(3) 0.015(3) 0.027(3)
C13 0.052(4) 0.079(4) 0.055(4) -0.012(3) -0.002(3) 0.024(3)
C14 0.078(5) 0.057(4) 0.076(5) -0.010(3) 0.002(4) 0.028(3)
C15 0.108(7) 0.136(8) 0.076(5) 0.015(4) 0.028(6) 0.036(6)
C16 0.099(7) 0.062(5) 0.095(6) 0.004(4) 0.032(5) 0.005(4)
C17 0.076(5) 0.090(6) 0.116(8) 0.006(5) 0.018(6) 0.011(4)
C18 0.125(9) 0.111(7) 0.086(6) 0.006(5) 0.015(6) 0.034(6)
C19 0.141(9) 0.133(8) 0.109(8) 0.020(6) 0.047(7) 0.045(7)
C21 0.095(6) 0.103(6) 0.087(6) 0.015(5) 0.038(5) 0.020(5)
C22 0.087(5) 0.082(5) 0.072(5) 0.017(4) 0.026(4) 0.001(4)
C23 0.090(5) 0.080(5) 0.064(4) 0.007(4) 0.013(4) -0.006(4)
C24 0.087(4) 0.060(4) 0.047(3) -0.004(3) 0.017(3) 0.021(3)
C25 0.077(4) 0.080(4) 0.050(4) 0.008(3) 0.008(4) 0.007(3)
C26 0.082(4) 0.060(4) 0.065(4) -0.024(4) 0.023(3) 0.009(4)

loop_
_atom_type_symbol
_atom_type_description
_atom_type_scat_dispersion_real
_atom_type_scat_dispersion_imag
_atom_type_scat_source
C C 0.0033 0.0016 'International Tables Vol C Tables 4.2.6.8 and 6.1.1.4'
H H 0.0000 0.0000 'International Tables Vol C Tables 4.2.6.8 and 6.1.1.4'
Eu Eu -0.1578 3.6682 'International Tables Vol C Tables 4.2.6.8 and 6.1.1.4'
N N 0.0061 0.0033 'International Tables Vol C Tables 4.2.6.8 and 6.1.1.4'
O O 0.0106 0.0060 'International Tables Vol C Tables 4.2.6.8 and 6.1.1.4'

loop_
_geom_angle_atom_site_label_1
_geom_angle_atom_site_label_2
_geom_angle_atom_site_label_3
_geom_angle
_geom_angle_site_symmetry_1
_geom_angle_site_symmetry_3
O1W Eu1 O1W 76.7(2) . 2
O1W Eu1 O1W 76.7(2) . 3
O1W Eu1 O1W 76.7(2) 2 3
O1W Eu1 O2 143.87(18) . 2
O1W Eu1 O2 129.78(18) 2 2
O1W Eu1 O2 85.76(18) 3 2
O1W Eu1 O2 85.76(18) . 3
O1W Eu1 O2 143.87(18) 2 3
O1W Eu1 O2 129.78(18) 3 3
O2 Eu1 O2 81.6(2) 2 3
O1W Eu1 O2 129.78(18) . .
O1W Eu1 O2 85.76(18) 2 .
O1W Eu1 O2 143.87(18) 3 .
O2 Eu1 O2 81.6(2) 2 .
O2 Eu1 O2 81.6(2) 3 .
O1W Eu1 O1 143.4(2) . 2
O1W Eu1 O1 77.62(18) 2 2
O1W Eu1 O1 72.5(2) 3 2
O2 Eu1 O1 52.19(15) 2 2
O2 Eu1 O1 129.36(17) 3 2
O2 Eu1 O1 73.07(18) . 2
O1W Eu1 O1 72.5(2) . 3
O1W Eu1 O1 143.4(2) 2 3
O1W Eu1 O1 77.62(18) 3 3
O2 Eu1 O1 73.07(18) 2 3
O2 Eu1 O1 52.19(15) 3 3
O2 Eu1 O1 129.36(17) . 3
O1 Eu1 O1 118.15(5) 2 3
O1W Eu1 O1 77.62(18) . .
O1W Eu1 O1 72.5(2) 2 .
O1W Eu1 O1 143.4(2) 3 .
O2 Eu1 O1 129.36(17) 2 .
O2 Eu1 O1 73.07(18) 3 .
O2 Eu1 O1 52.19(15) . .
O1 Eu1 O1 118.15(5) 2 .
O1 Eu1 O1 118.15(5) 3 .
O1W Eu1 C26 153.7(2) . 2
O1W Eu1 C26 103.4(2) 2 2
O1W Eu1 C26 77.8(2) 3 2
O2 Eu1 C26 26.39(17) 2 2
O2 Eu1 C26 106.07(19) 3 2
O2 Eu1 C26 75.90(17) . 2
O1 Eu1 C26 25.80(15) 2 2
O1 Eu1 C26 96.02(19) 3 2
O1 Eu1 C26 127.95(17) . 2
O1W Eu1 C26 103.4(2) . .
O1W Eu1 C26 77.8(2) 2 .
O1W Eu1 C26 153.7(2) 3 .
O2 Eu1 C26 106.07(19) 2 .
O2 Eu1 C26 75.90(17) 3 .
O2 Eu1 C26 26.39(17) . .
O1 Eu1 C26 96.02(19) 2 .
O1 Eu1 C26 127.95(17) 3 .
O1 Eu1 C26 25.80(15) . .
C26 Eu1 C26 102.22(15) 2 .
O1W Eu1 C26 77.8(2) . 3
O1W Eu1 C26 153.7(2) 2 3
O1W Eu1 C26 103.4(2) 3 3
O2 Eu1 C26 75.90(17) 2 3
O2 Eu1 C26 26.39(17) 3 3
O2 Eu1 C26 106.07(19) . 3
O1 Eu1 C26 127.95(17) 2 3
O1 Eu1 C26 25.80(15) 3 3
O1 Eu1 C26 96.02(19) . 3
C26 Eu1 C26 102.22(15) 2 3
C26 Eu1 C26 102.22(15) . 3
C26 O1 Eu1 92.1(4) . .
C26 O2 Eu1 96.9(4) . .
C10 N1 C9 120.5(6) . .
C10 N1 C8 121.2(7) . .
C9 N1 C8 118.2(6) . .
C17 N2 C18 119.6(8) . .
C17 N2 C19 117.7(10) . .
C18 N2 C19 122.7(9) . .
O3 C1 O4 124.1(10) . .
O3 C1 C2 119.8(10) . .
O4 C1 C2 116.2(9) . .
C7 C2 C3 118.2(7) . .
C7 C2 C1 119.2(8) . .
C3 C2 C1 122.5(8) . .
C2 C3 C4 122.2(7) . .
C5 C4 C3 118.0(8) . .
C4 C5 C6 123.1(7) . .
C5 C6 C7 120.2(7) . .
C5 C6 C8 125.3(7) . .
C7 C6 C8 114.5(7) . .
C2 C7 C6 118.3(7) . .
C6 C8 N1 110.1(7) . .
N1 C9 C13 120.7(6) . .
C11 C10 N1 122.8(7) . .
C10 C11 C12 119.8(7) . .
C13 C12 C11 116.0(6) . .
C13 C12 C14 122.3(6) . .
C11 C12 C14 121.7(6) . .
C9 C13 C12 120.1(6) . .
C16 C14 C15 116.9(8) . .
C16 C14 C12 119.6(7) . .
C15 C14 C12 123.5(7) . .
C18 C15 C14 123.0(10) . .
C14 C16 C17 115.9(9) . .
N2 C17 C16 123.7(9) . .
C15 C18 N2 120.2(9) . .
N2 C19 C20 112.4(8) . .
C21 C20 C23 118.9(8) . .
C21 C20 C19 122.1(9) . .
C23 C20 C19 119.0(8) . .
C20 C21 C22 122.2(8) . .
C25 C22 C21 119.4(7) . .
C20 C23 C24 121.2(7) . .
C25 C24 C23 118.2(6) . .
C25 C24 C26 122.6(5) . .
C23 C24 C26 119.2(6) . .
C22 C25 C24 120.0(6) . .
O1 C26 O2 118.8(6) . .
O1 C26 C24 122.3(6) . .
O2 C26 C24 118.9(6) . .
O1 C26 Eu1 62.1(3) . .
O2 C26 Eu1 56.8(3) . .
C24 C26 Eu1 175.6(5) . .
O5 N3 O5 119.3(3) 8_544 .
O5 N3 O5 119.3(3) 8_544 9_545
O5 N3 O5 119.3(3) . 9_545

loop_
_geom_bond_atom_site_label_1
_geom_bond_atom_site_label_2
_geom_bond_distance
_geom_bond_site_symmetry_2
Eu1 O1W 2.407(5) .
Eu1 O1W 2.407(5) 2
Eu1 O1W 2.407(5) 3
Eu1 O2 2.416(4) 2
Eu1 O2 2.416(4) 3
Eu1 O2 2.416(4) .
Eu1 O1 2.535(5) 2
Eu1 O1 2.535(5) 3
Eu1 O1 2.535(5) .
Eu1 C26 2.868(7) 2
Eu1 C26 2.868(7) .
Eu1 C26 2.868(7) 3
O1 C26 1.249(8) .
O2 C26 1.284(8) .
O3 C1 1.173(11) .
O4 C1 1.273(11) .
N1 C10 1.297(9) .
N1 C9 1.335(9) .
N1 C8 1.604(10) .
N2 C17 1.255(12) .
N2 C18 1.364(12) .
N2 C19 1.479(11) .
C1 C2 1.500(11) .
C2 C7 1.364(9) .
C2 C3 1.387(10) .
C3 C4 1.394(11) .
C4 C5 1.320(10) .
C5 C6 1.326(10) .
C6 C7 1.440(10) .
C6 C8 1.482(11) .
C9 C13 1.341(9) .
C10 C11 1.293(10) .
C11 C12 1.432(10) .
C12 C13 1.374(9) .
C12 C14 1.490(10) .
C14 C16 1.382(11) .
C14 C15 1.385(10) .
C15 C18 1.288(12) .
C16 C17 1.424(12) .
C19 C20 1.519(12) .
C20 C21 1.351(11) .
C20 C23 1.363(11) .
C21 C22 1.397(11) .
C22 C25 1.372(9) .
C23 C24 1.422(9) .
C24 C25 1.396(9) .
C24 C26 1.457(9) .
O5 N3 1.241(9) .
N3 O5 1.241(9) 8_544
N3 O5 1.241(9) 9_545
